data_1539249
loop_
_publ_author_name
'Wacker, K.'
'Buck, P.'

_publ_section_title
;
 X-ray investigations of thallium-antimony selenide Tl Sb Se2
;
_journal_name_full 'Materials Research Bulletin'
_journal_page_first 1105
_journal_page_last 1105
_journal_volume 15
_journal_year 1980
_chemical_formula_sum 'Sb Se2 Tl'
_chemical_name_systematic 'Sb Tl Se2'
_space_group_IT_number 63
_symmetry_space_group_name_Hall '-C 2c 2 (z,y,-x)'
_symmetry_space_group_name_H-M 'C m c m (c,b,-a)'
_cell_angle_alpha 90
_cell_angle_beta 90
_cell_angle_gamma 90
_cell_formula_units_Z 2
_cell_length_a 4.535
_cell_length_b 11.96
_cell_length_c 4.187
_cell_volume 227.097
_citation_journal_id_ASTM MRBUAC
_cod_data_source_file Wacker_MRBUAC_1980_1842.cif
_cod_data_source_block Sb1Se2Tl1
_cod_original_sg_symbol_H-M 'A m a m'
_cod_original_formula_sum 'Sb1 Se2 Tl1'
_cod_database_code 1539249

loop_
_symmetry_equiv_pos_as_xyz
x,y,z
x+1/2,-y,-z
-x,-y,z
-x+1/2,y,-z
-x,-y,-z
-x-1/2,y,z
x,y,-z
x-1/2,-y,z
x,y+1/2,z+1/2
x+1/2,-y+1/2,-z+1/2
-x,-y+1/2,z+1/2
-x+1/2,y+1/2,-z+1/2
-x,-y+1/2,-z+1/2
-x-1/2,y+1/2,z+1/2
x,y+1/2,-z+1/2
x-1/2,-y+1/2,z+1/2

loop_
_atom_site_label
_atom_site_type_symbol
_atom_site_fract_x
_atom_site_fract_y
_atom_site_fract_z
_atom_site_occupancy
_atom_site_U_iso_or_equiv
Tl1 Tl 0.25 0.1165 0 0.5 0.0
Sb1 Sb 0.25 0.1165 0 0.5 0.0
Se1 Se 0.25 0.357 0 1 0.0
